data_7100450
loop_
_publ_author_name
'Lan-Chang Liang'
'Wei-Ying Lee'
'Jia-Ming Lin'

_publ_section_title
;
Benzene C-H Activation by Platinum(II) Complexes of
Bis(2-diphenylphosphinophenyl)amide
;
_journal_name_full 'Chemical Communications'
_journal_paper_doi 10.1039/b501520k
_journal_year 2005
_chemical_formula_moiety 'C37 H31 N1 P2 Pt1'
_chemical_formula_sum 'C37 H31 N P2 Pt'
_chemical_formula_weight 746.66
_space_group_IT_number 43
_symmetry_cell_setting orthorhombic
_symmetry_space_group_name_Hall 'F -2d 2'
_symmetry_space_group_name_H-M 'F 2 d d'
_cell_angle_alpha 90.00
_cell_angle_beta 90.00
_cell_angle_gamma 90.00
_cell_formula_units_Z 8
_cell_length_a 9.9610(2)
_cell_length_b 18.6010(4)
_cell_length_c 32.7250(9)
_cell_measurement_temperature 293(2)
_cell_volume 6063.4(2)
_diffrn_ambient_temperature 293(2)
_exptl_crystal_density_diffrn 1.636
_cod_database_code 7100450

loop_
_symmetry_equiv_pos_as_xyz
'x, y, z'
'x, -y, -z'
'x+1/4, -y+1/4, z+1/4'
'x+1/4, y+1/4, -z+1/4'
'x, y+1/2, z+1/2'
'x, -y+1/2, -z+1/2'
'x+1/4, -y+3/4, z+3/4'
'x+1/4, y+3/4, -z+3/4'
'x+1/2, y, z+1/2'
'x+1/2, -y, -z+1/2'
'x+3/4, -y+1/4, z+3/4'
'x+3/4, y+1/4, -z+3/4'
'x+1/2, y+1/2, z'
'x+1/2, -y+1/2, -z'
'x+3/4, -y+3/4, z+1/4'
'x+3/4, y+3/4, -z+1/4'

loop_
_atom_site_label
_atom_site_type_symbol
_atom_site_fract_x
_atom_site_fract_y
_atom_site_fract_z
_atom_site_U_iso_or_equiv
_atom_site_adp_type
_atom_site_occupancy
_atom_site_symmetry_multiplicity
_atom_site_calc_flag
_atom_site_refinement_flags
_atom_site_disorder_assembly
_atom_site_disorder_group
Pt1 Pt 0.73210(13) 0.0000 0.0000 0.03912(17) Uani 1 2 d S . .
P1 P 0.7016(2) 0.07046(10) 0.05601(5) 0.0393(4) Uani 1 1 d . . .
N1 N 0.522(2) 0.0000 0.0000 0.046(6) Uani 1 2 d S . .
C1 C 0.944(3) 0.0000 0.0000 0.059(9) Uani 1 2 d S . .
C2 C 0.4555(10) 0.0146(4) 0.0363(3) 0.042(2) Uani 1 1 d . . .
C3 C 0.3219(12) -0.0047(4) 0.0465(4) 0.056(3) Uani 1 1 d . . .
H3 H 0.2680 -0.0286 0.0264 0.068 Uiso 1 1 d R . .
C4 C 0.2670(12) 0.0110(6) 0.0841(4) 0.064(3) Uani 1 1 d . . .
H4 H 0.1786 -0.0048 0.0915 0.077 Uiso 1 1 d R . .
C5 C 0.3363(11) 0.0457(6) 0.1133(3) 0.060(3) Uani 1 1 d . . .
H5 H 0.2955 0.0592 0.1387 0.072 Uiso 1 1 d R . .
C6 C 0.4705(10) 0.0645(4) 0.1060(2) 0.050(2) Uani 1 1 d . . .
H6 H 0.5229 0.0884 0.1265 0.060 Uiso 1 1 d R . .
C7 C 0.5285(8) 0.0485(4) 0.0681(2) 0.0384(18) Uani 1 1 d . . .
C8 C 0.6961(10) 0.1666(4) 0.0462(2) 0.0401(18) Uani 1 1 d . . .
C9 C 0.5777(11) 0.2001(5) 0.0359(3) 0.053(2) Uani 1 1 d . . .
H9 H 0.4954 0.1732 0.0355 0.064 Uiso 1 1 d R . .
C10 C 0.5771(15) 0.2727(6) 0.0265(4) 0.068(3) Uani 1 1 d . . .
H10 H 0.4922 0.2951 0.0208 0.081 Uiso 1 1 d R . .
C11 C 0.6896(15) 0.3121(5) 0.0264(3) 0.067(3) Uani 1 1 d . . .
H11 H 0.6898 0.3614 0.0177 0.081 Uiso 1 1 d R . .
C12 C 0.8073(14) 0.2810(6) 0.0376(3) 0.066(3) Uani 1 1 d . . .
H12 H 0.8860 0.3108 0.0382 0.079 Uiso 1 1 d R . .
C13 C 0.8141(12) 0.2084(6) 0.0476(3) 0.059(3) Uani 1 1 d . . .
H13 H 0.8973 0.1869 0.0560 0.071 Uiso 1 1 d R . .
C14 C 0.7978(9) 0.0591(5) 0.1024(3) 0.045(2) Uani 1 1 d . . .
C15 C 0.8083(10) 0.1123(5) 0.1326(3) 0.052(2) Uani 1 1 d . . .
H15 H 0.7671 0.1583 0.1285 0.062 Uiso 1 1 d R . .
C16 C 0.8765(10) 0.1002(5) 0.1677(3) 0.055(2) Uani 1 1 d . . .
H16 H 0.8784 0.1365 0.1886 0.066 Uiso 1 1 d R . .
C17 C 0.9404(11) 0.0346(6) 0.1742(3) 0.063(3) Uani 1 1 d . . .
H17 H 0.9958 0.0277 0.1978 0.076 Uiso 1 1 d R . .
C18 C 0.9317(12) -0.0191(7) 0.1454(4) 0.065(3) Uani 1 1 d . . .
H18 H 0.9663 -0.0664 0.1504 0.078 Uiso 1 1 d R . .
C19 C 0.8633(12) -0.0065(5) 0.1093(4) 0.055(3) Uani 1 1 d . . .
H19 H 0.8638 -0.0425 0.0882 0.066 Uiso 1 1 d R . .

loop_
_atom_site_aniso_label
_atom_site_aniso_U_11
_atom_site_aniso_U_22
_atom_site_aniso_U_33
_atom_site_aniso_U_23
_atom_site_aniso_U_13
_atom_site_aniso_U_12
Pt1 0.0361(2) 0.0486(2) 0.0326(2) -0.00564(19) 0.000 0.000
P1 0.0427(11) 0.0441(10) 0.0313(9) -0.0024(8) -0.0002(9) -0.0026(10)
N1 0.040(14) 0.066(14) 0.031(11) -0.007(4) 0.000 0.000
C1 0.030(16) 0.08(2) 0.07(2) -0.015(6) 0.000 0.000
C2 0.038(5) 0.035(3) 0.053(6) -0.004(4) 0.005(4) 0.001(4)
C3 0.045(7) 0.066(7) 0.059(7) -0.006(4) 0.009(5) -0.008(4)
C4 0.051(9) 0.076(8) 0.065(7) 0.004(5) 0.015(5) 0.000(5)
C5 0.063(7) 0.076(7) 0.042(5) 0.004(5) 0.016(5) 0.013(5)
C6 0.058(6) 0.051(4) 0.042(4) 0.002(4) 0.004(5) -0.004(5)
C7 0.036(5) 0.039(4) 0.040(4) -0.004(3) 0.002(3) 0.005(3)
C8 0.051(5) 0.043(4) 0.026(4) 0.000(3) 0.001(4) -0.006(4)
C9 0.068(7) 0.044(5) 0.048(5) 0.003(4) -0.007(5) -0.007(5)
C10 0.093(9) 0.053(5) 0.057(7) 0.007(5) -0.018(6) 0.003(6)
C11 0.094(9) 0.050(5) 0.057(6) 0.003(5) -0.009(6) -0.023(6)
C12 0.085(9) 0.058(6) 0.055(6) 0.004(5) 0.002(6) -0.031(7)
C13 0.065(7) 0.065(6) 0.048(6) 0.008(5) -0.011(5) -0.024(5)
C14 0.044(5) 0.049(5) 0.042(5) 0.004(4) 0.003(4) -0.006(4)
C15 0.065(6) 0.050(5) 0.041(5) -0.008(4) -0.006(4) 0.002(4)
C16 0.066(6) 0.060(6) 0.037(5) -0.006(4) -0.014(4) -0.016(5)
C17 0.055(6) 0.096(7) 0.039(5) 0.008(5) -0.004(5) -0.004(6)
C18 0.062(7) 0.071(5) 0.061(7) 0.014(6) -0.011(6) 0.018(6)
C19 0.051(7) 0.063(6) 0.050(6) -0.005(4) 0.000(5) 0.007(5)

loop_
_geom_bond_atom_site_label_1
_geom_bond_atom_site_label_2
_geom_bond_distance
_geom_bond_site_symmetry_2
_geom_bond_publ_flag
Pt1 N1 2.09(2) . ?
Pt1 C1 2.11(3) . ?
Pt1 P1 2.2737(18) 2 ?
Pt1 P1 2.2737(18) . ?
P1 C14 1.807(9) . ?
P1 C7 1.816(8) . ?
P1 C8 1.818(8) . ?
N1 C2 1.389(15) . ?
N1 C2 1.389(15) 2 ?
C2 C7 1.418(12) . ?
C2 C3 1.418(15) . ?
C3 C4 1.378(19) . ?
C3 H3 0.9586 . ?
C4 C5 1.344(17) . ?
C4 H4 0.9594 . ?
C5 C6 1.403(16) . ?
C5 H5 0.9587 . ?
C6 C7 1.399(11) . ?
C6 H6 0.9599 . ?
C8 C9 1.375(14) . ?
C8 C13 1.410(14) . ?
C9 C10 1.385(15) . ?
C9 H9 0.9605 . ?
C10 C11 1.339(18) . ?
C10 H10 0.9611 . ?
C11 C12 1.358(19) . ?
C11 H11 0.9600 . ?
C12 C13 1.391(19) . ?
C12 H12 0.9603 . ?
C13 H13 0.9604 . ?
C14 C19 1.402(13) . ?
C14 C15 1.405(12) . ?
C15 C16 1.354(12) . ?
C15 H15 0.9581 . ?
C16 C17 1.392(15) . ?
C16 H16 0.9613 . ?
C17 C18 1.375(17) . ?
C17 H17 0.9576 . ?
C18 C19 1.383(17) . ?
C18 H18 0.9591 . ?
C19 H19 0.9619 . ?
